data_1577398
loop_
_publ_author_name
'Li, Hai-Jun'
'Xi, Biying'
'Jing, Hui-Xian'
'Li, Xin'
'Jia, Hongnan'
'Fan, Manman'
'Zhu, Weiguo'
'Feng, Rui'
'Hao, Baorui'
'Li, Shi-Jun'
'Yu, Bing'
'Lan, Yu'
'Du, Jingzhen'

_publ_section_title
;
 Photo-Induced Terminal Alkyne Insertion into Arene Ring to Synthesize
 Boron-Doped Polycycles
;
_journal_name_full 'Chemical Science'
_journal_paper_doi 10.1039/D6SC02310J
_journal_year 2026
_chemical_formula_moiety 'C25 H27 B S'
_chemical_formula_sum 'C25 H27 B S'
_chemical_formula_weight 370.33
_space_group_crystal_system triclinic
_space_group_IT_number 2
_space_group_name_Hall '-P 1'
_space_group_name_H-M_alt 'P -1'
_atom_sites_solution_hydrogens geom
_atom_sites_solution_primary dual
_audit_creation_date 2025-06-05
_audit_creation_method
;
Olex2 1.5
(compiled 2025.03.04 svn.red2d20d0 for OlexSys, GUI svn.r7188)
;
_audit_update_record
;
2025-06-05 deposited with the CCDC.	2026-06-11 downloaded from the CCDC.
;
_cell_angle_alpha 87.512(5)
_cell_angle_beta 82.495(5)
_cell_angle_gamma 74.927(5)
_cell_formula_units_Z 2
_cell_length_a 8.2159(4)
_cell_length_b 11.6107(7)
_cell_length_c 12.0340(8)
_cell_measurement_reflns_used 3786
_cell_measurement_temperature 293.00(10)
_cell_measurement_theta_max 70.7490
_cell_measurement_theta_min 3.9480
_cell_volume 1098.91(12)
_computing_cell_refinement 'CrysAlisPro 1.171.42.102a (Rigaku OD, 2023)'
_computing_data_collection 'CrysAlisPro 1.171.42.102a (Rigaku OD, 2023)'
_computing_data_reduction 'CrysAlisPro 1.171.42.102a (Rigaku OD, 2023)'
_computing_molecular_graphics 'Olex2 1.5 (Dolomanov et al., 2009)'
_computing_publication_material 'Olex2 1.5 (Dolomanov et al., 2009)'
_computing_structure_refinement 'SHELXL 2019/3 (Sheldrick, 2015)'
_computing_structure_solution 'SHELXT 2018/2 (Sheldrick, 2018)'
_diffrn_ambient_temperature 293.00(10)
_diffrn_detector 'CCD plate'
_diffrn_detector_area_resol_mean 16.2312
_diffrn_detector_type Eos
_diffrn_measured_fraction_theta_full 0.998
_diffrn_measured_fraction_theta_max 0.974
_diffrn_measurement_details
;
List of Runs (angles in degrees, time in seconds):

  # Type    Start    End  Width  t~exp~   \w     \q     \k     \f   Frames
#--------------------------------------------------------------------------
  1  \w    -52.00  35.00   1.00    1.00    --  -33.50  57.00 -30.00   87
  2  \w   -102.00 -15.00   1.00    1.00    --  -33.50 -57.00  90.00   87
  3  \w    -71.00  39.00   1.00    1.00    --  -33.50  19.00 -90.00  110
  4  \w     14.00 107.00   1.00    1.00    --   36.47  37.00  90.00   93
  5  \w     61.00 110.00   1.00    1.00    --   36.47 178.00 120.00   49
  6  \w      1.00  76.00   1.00    1.00    --   36.47 -99.00 120.00   75
  7  \w    -18.00  65.00   1.00    1.00    --   36.47 -77.00-150.00   83
  8  \w    -18.00  65.00   1.00    1.00    --   36.47 -77.00 -30.00   83
  9  \w     56.00  92.00   1.00    1.00    --   36.47-132.00 -73.00   36
 10  \w     66.00 109.00   1.00    1.00    --   36.47  19.00  30.00   43
 11  \w     44.00  71.00   1.00    1.00    --   36.47 -99.00-180.00   27
 12  \w      9.00  61.00   1.00    1.00    --   36.47  19.00  30.00   52
 13  \w     61.00  86.00   1.00    1.00    --   36.47 178.00 150.00   25
 14  \w     71.00 101.00   1.00    3.50    --  108.00 -94.00-150.00   30
 15  \w     48.00 109.00   1.00    3.50    --  108.00-111.00 -30.00   61
 16  \w    101.00 132.00   1.00    3.50    --  108.00  61.00 -30.00   31
 17  \w     48.00 127.00   1.00    3.50    --  108.00 -61.00 -30.00   79
 18  \w     38.00  63.00   1.00    3.50    --  108.00 -94.00   0.00   25
 19  \w     42.00 131.00   1.00    3.50    --  108.00 -30.00 120.00   89
 20  \w     78.00 126.00   1.00    3.50    --  108.00 -61.00  30.00   48
 21  \w    150.00 176.00   1.00    3.50    --  108.00  45.00 120.00   26
 22  \w     75.00 108.00   1.00    3.50    --  108.00-111.00 150.00   33
 23  \w     45.00 133.00   1.00    3.50    --  108.00 -30.00-150.00   88
 24  \w     91.00 133.00   1.00    3.50    --  108.00  45.00 120.00   42
 25  \w     53.00  79.00   1.00    3.50    --  108.00 -94.00-180.00   26
 26  \w     69.00 104.00   1.00    3.50    --  108.00 -94.00  30.00   35
 27  \w     36.00 149.00   1.00    3.50    --  108.00 -15.00 -60.00  113
 28  \w    115.00 171.00   1.00    3.50    --  108.00  77.00 -60.00   56
 29  \w     44.00 103.00   1.00    3.50    --  108.00 -61.00-180.00   59
;
_diffrn_measurement_device 'four-circle diffractometer'
_diffrn_measurement_device_type 'Xcalibur, Eos, Gemini'
_diffrn_measurement_method '\w scans'
_diffrn_orient_matrix_type 'CrysAlisPro convention (1999,Acta A55,543-557)'
_diffrn_orient_matrix_UB_11 0.0088238000
_diffrn_orient_matrix_UB_12 -0.0885261000
_diffrn_orient_matrix_UB_13 0.0995298000
_diffrn_orient_matrix_UB_21 0.0418936000
_diffrn_orient_matrix_UB_22 -0.1047104000
_diffrn_orient_matrix_UB_23 -0.0822182000
_diffrn_orient_matrix_UB_31 0.1909541000
_diffrn_orient_matrix_UB_32 -0.0091058000
_diffrn_orient_matrix_UB_33 -0.0029291000
_diffrn_radiation_monochromator graphite
_diffrn_radiation_probe x-ray
_diffrn_radiation_type 'Cu K\a'
_diffrn_radiation_wavelength 1.54184
_diffrn_reflns_av_R_equivalents 0.0262
_diffrn_reflns_av_unetI/netI 0.0374
_diffrn_reflns_Laue_measured_fraction_full 0.998
_diffrn_reflns_Laue_measured_fraction_max 0.974
_diffrn_reflns_limit_h_max 9
_diffrn_reflns_limit_h_min -5
_diffrn_reflns_limit_k_max 14
_diffrn_reflns_limit_k_min -13
_diffrn_reflns_limit_l_max 14
_diffrn_reflns_limit_l_min -14
_diffrn_reflns_number 7936
_diffrn_reflns_point_group_measured_fraction_full 0.998
_diffrn_reflns_point_group_measured_fraction_max 0.974
_diffrn_reflns_theta_full 67.684
_diffrn_reflns_theta_max 70.868
_diffrn_reflns_theta_min 3.705
_diffrn_source 'fine-focus sealed X-ray tube'
_diffrn_source_type 'Enhance (Cu) X-ray Source'
_exptl_absorpt_coefficient_mu 1.324
_exptl_absorpt_correction_T_max 1.00000
_exptl_absorpt_correction_T_min 0.82972
_exptl_absorpt_correction_type multi-scan
_exptl_absorpt_process_details
;
CrysAlisPro 1.171.42.102a (Rigaku Oxford Diffraction, 2023)
Empirical absorption correction using spherical harmonics,
implemented in SCALE3 ABSPACK scaling algorithm.
;
_exptl_crystal_colour 'clear light colourless'
_exptl_crystal_colour_lustre clear
_exptl_crystal_colour_modifier light
_exptl_crystal_colour_primary colourless
_exptl_crystal_density_diffrn 1.119
_exptl_crystal_description block
_exptl_crystal_F_000 396
_exptl_crystal_size_max 0.16
_exptl_crystal_size_mid 0.11
_exptl_crystal_size_min 0.1
_refine_diff_density_max 0.228
_refine_diff_density_min -0.224
_refine_diff_density_rms 0.045
_refine_ls_extinction_method none
_refine_ls_goodness_of_fit_ref 1.053
_refine_ls_hydrogen_treatment constr
_refine_ls_matrix_type full
_refine_ls_number_parameters 251
_refine_ls_number_reflns 4125
_refine_ls_number_restraints 0
_refine_ls_restrained_S_all 1.053
_refine_ls_R_factor_all 0.0662
_refine_ls_R_factor_gt 0.0562
_refine_ls_shift/su_max 0.001
_refine_ls_shift/su_mean 0.000
_refine_ls_structure_factor_coef Fsqd
_refine_ls_weighting_details 'w=1/[\s^2^(Fo^2^)+(0.0991P)^2^+0.1002P] where P=(Fo^2^+2Fc^2^)/3'
_refine_ls_weighting_scheme calc
_refine_ls_wR_factor_gt 0.1606
_refine_ls_wR_factor_ref 0.1754
_reflns_Friedel_coverage 0.000
_reflns_number_gt 3346
_reflns_number_total 4125
_reflns_threshold_expression 'I > 2\s(I)'
_cod_data_source_file d6sc02310j2.cif
_cod_data_source_block 202406213_auto
_cod_database_code 1577398
_shelx_shelxl_version_number 2019/3
_chemical_oxdiff_formula C20H2N1O4B1S1
_shelx_space_group_comment
;
The symmetry employed for this shelxl refinement is uniquely defined
by the following loop, which should always be used as a source of
symmetry information in preference to the above space-group names.
They are only intended as comments.
;
_shelx_estimated_absorpt_t_max 0.879
_shelx_estimated_absorpt_t_min 0.816
_reflns_odcompleteness_completeness 99.97
_reflns_odcompleteness_iscentric 1
_reflns_odcompleteness_theta 66.97
_olex2_refinement_description
;
1. Fixed Uiso
 At 1.2 times of:
  All C(H) groups
 At 1.5 times of:
  All C(H,H,H) groups
2.a Aromatic/amide H refined with riding coordinates:
 C21(H21), C19(H19), C10(H10), C3(H3), C12(H12)
2.b Idealised Me refined as rotating group:
 C14(H14A,H14B,H14C), C25(H25A,H25B,H25C), C23(H23A,H23B,H23C), C16(H16A,H16B,
 H16C), C24(H24A,H24B,H24C), C15(H15A,H15B,H15C), C7(H7A,H7B,H7C)
2.c :
 C6(H6)
;
_olex2_submission_special_instructions 'No special instructions were received'
_oxdiff_exptl_absorpt_empirical_details
;
Empirical correction (ABSPACK) includes:
- Absorption correction using spherical harmonics
- Frame scaling
;
_oxdiff_exptl_absorpt_empirical_full_max 1.241
_oxdiff_exptl_absorpt_empirical_full_min 0.859

loop_
_space_group_symop_operation_xyz
'x, y, z'
'-x, -y, -z'

loop_
_atom_site_label
_atom_site_type_symbol
_atom_site_fract_x
_atom_site_fract_y
_atom_site_fract_z
_atom_site_U_iso_or_equiv
_atom_site_adp_type
_atom_site_occupancy
_atom_site_site_symmetry_order
_atom_site_calc_flag
_atom_site_refinement_flags_posn
_atom_site_refinement_flags_adp
_atom_site_refinement_flags_occupancy
_atom_site_disorder_assembly
_atom_site_disorder_group
S1 S 0.92402(8) 0.05570(5) 0.69499(6) 0.0646(2) Uani 1 1 d . . . . .
C17 C 0.6048(2) 0.25787(17) 0.65173(16) 0.0477(4) Uani 1 1 d . . . . .
C1 C 0.8735(3) 0.19129(18) 0.76279(18) 0.0511(5) Uani 1 1 d . . . . .
C18 C 0.5052(3) 0.18057(19) 0.69761(18) 0.0525(5) Uani 1 1 d . . . . .
C9 C 0.8583(3) 0.47880(19) 0.72770(18) 0.0538(5) Uani 1 1 d . . . . .
C22 C 0.5893(3) 0.29841(18) 0.54063(17) 0.0519(5) Uani 1 1 d . . . . .
C2 C 0.9681(3) 0.1792(2) 0.85173(18) 0.0548(5) Uani 1 1 d . . . . .
C8 C 0.7196(3) 0.42775(17) 0.75341(16) 0.0484(4) Uani 1 1 d . . . . .
C13 C 0.5681(3) 0.4979(2) 0.81147(18) 0.0562(5) Uani 1 1 d . . . . .
C21 C 0.4789(3) 0.2627(2) 0.47907(18) 0.0591(5) Uani 1 1 d . . . . .
H21 H 0.469678 0.290914 0.406030 0.071 Uiso 1 1 calc R U . . .
C19 C 0.3971(3) 0.1468(2) 0.6336(2) 0.0588(5) Uani 1 1 d . . . . .
H19 H 0.332311 0.096108 0.665121 0.071 Uiso 1 1 calc R U . . .
C20 C 0.3824(3) 0.1863(2) 0.52397(19) 0.0590(5) Uani 1 1 d . . . . .
C10 C 0.8426(3) 0.5952(2) 0.7612(2) 0.0624(6) Uani 1 1 d . . . . .
H10 H 0.934048 0.628666 0.742626 0.075 Uiso 1 1 calc R U . . .
C3 C 1.0745(3) 0.0628(2) 0.8632(2) 0.0664(6) Uani 1 1 d . . . . .
H3 H 1.143149 0.040837 0.920173 0.080 Uiso 1 1 calc R U . . .
C11 C 0.6967(4) 0.6623(2) 0.8207(2) 0.0661(6) Uani 1 1 d . . . . .
C12 C 0.5619(3) 0.6120(2) 0.8455(2) 0.0652(6) Uani 1 1 d . . . . .
H12 H 0.463113 0.655914 0.886530 0.078 Uiso 1 1 calc R U . . .
C14 C 1.0227(3) 0.4134(2) 0.6622(2) 0.0676(6) Uani 1 1 d . . . . .
H14A H 1.100357 0.373269 0.713040 0.101 Uiso 1 1 calc R U . . .
H14B H 1.071078 0.469263 0.616985 0.101 Uiso 1 1 calc R U . . .
H14C H 1.001541 0.355912 0.614681 0.101 Uiso 1 1 calc R U . . .
C4 C 1.0666(3) -0.0134(2) 0.7830(3) 0.0703(7) Uani 1 1 d . . . . .
C5 C 0.9624(3) 0.2731(2) 0.9267(2) 0.0688(6) Uani 1 1 d . . . . .
C25 C 0.6947(3) 0.3784(2) 0.4843(2) 0.0685(6) Uani 1 1 d . . . . .
H25A H 0.683178 0.445549 0.531251 0.103 Uiso 1 1 calc R U . . .
H25B H 0.656105 0.406026 0.413564 0.103 Uiso 1 1 calc R U . . .
H25C H 0.811833 0.334533 0.472253 0.103 Uiso 1 1 calc R U . . .
C23 C 0.5028(4) 0.1375(2) 0.8183(2) 0.0708(7) Uani 1 1 d . . . . .
H23A H 0.579461 0.168787 0.854391 0.106 Uiso 1 1 calc R U . . .
H23B H 0.537537 0.051900 0.820266 0.106 Uiso 1 1 calc R U . . .
H23C H 0.389920 0.164449 0.856730 0.106 Uiso 1 1 calc R U . . .
B1 B 0.7320(3) 0.2950(2) 0.72219(19) 0.0472(5) Uani 1 1 d . . . . .
C16 C 0.4122(3) 0.4526(3) 0.8427(3) 0.0811(8) Uani 1 1 d . . . . .
H16A H 0.373795 0.432288 0.775941 0.122 Uiso 1 1 calc R U . . .
H16B H 0.324206 0.513535 0.882129 0.122 Uiso 1 1 calc R U . . .
H16C H 0.439109 0.383200 0.889865 0.122 Uiso 1 1 calc R U . . .
C24 C 0.2647(4) 0.1467(3) 0.4567(3) 0.0836(8) Uani 1 1 d . . . . .
H24A H 0.211493 0.211881 0.410956 0.125 Uiso 1 1 calc R U . . .
H24B H 0.179264 0.121432 0.506592 0.125 Uiso 1 1 calc R U . . .
H24C H 0.328501 0.081488 0.409625 0.125 Uiso 1 1 calc R U . . .
C15 C 0.6832(5) 0.7875(2) 0.8584(3) 0.0945(10) Uani 1 1 d . . . . .
H15A H 0.696459 0.786038 0.936616 0.142 Uiso 1 1 calc R U . . .
H15B H 0.574016 0.838061 0.846757 0.142 Uiso 1 1 calc R U . . .
H15C H 0.770707 0.817722 0.815869 0.142 Uiso 1 1 calc R U . . .
C6 C 0.9682(4) 0.3447(3) 0.9909(3) 0.0928(9) Uani 1 1 d . . . . .
H6 H 0.972754 0.401479 1.041808 0.111 Uiso 1 1 calc R U . . .
C7 C 1.1680(5) -0.1407(3) 0.7646(4) 0.1089(12) Uani 1 1 d . . . . .
H7A H 1.095075 -0.187724 0.746263 0.163 Uiso 1 1 calc R U . . .
H7B H 1.215949 -0.171770 0.831736 0.163 Uiso 1 1 calc R U . . .
H7C H 1.257589 -0.143637 0.704175 0.163 Uiso 1 1 calc R U . . .

loop_
_atom_site_aniso_label
_atom_site_aniso_U_11
_atom_site_aniso_U_22
_atom_site_aniso_U_33
_atom_site_aniso_U_23
_atom_site_aniso_U_13
_atom_site_aniso_U_12
S1 0.0635(4) 0.0456(3) 0.0852(4) -0.0075(3) -0.0088(3) -0.0143(2)
C17 0.0452(10) 0.0456(10) 0.0527(10) -0.0006(8) -0.0061(8) -0.0125(8)
C1 0.0487(11) 0.0460(10) 0.0608(11) -0.0002(8) -0.0081(9) -0.0155(8)
C18 0.0493(11) 0.0510(11) 0.0580(11) 0.0008(9) -0.0054(9) -0.0152(8)
C9 0.0580(12) 0.0474(11) 0.0586(11) 0.0009(8) -0.0165(9) -0.0138(9)
C22 0.0511(11) 0.0512(11) 0.0535(11) -0.0028(8) -0.0049(8) -0.0138(9)
C2 0.0451(10) 0.0577(12) 0.0617(12) 0.0059(9) -0.0065(9) -0.0147(9)
C8 0.0511(11) 0.0457(10) 0.0491(10) -0.0006(8) -0.0130(8) -0.0101(8)
C13 0.0540(12) 0.0542(12) 0.0572(11) -0.0037(9) -0.0132(9) -0.0045(9)
C21 0.0595(12) 0.0675(13) 0.0511(11) -0.0039(9) -0.0096(9) -0.0156(10)
C19 0.0523(12) 0.0562(12) 0.0723(13) -0.0038(10) -0.0041(10) -0.0228(9)
C20 0.0521(12) 0.0647(13) 0.0622(12) -0.0138(10) -0.0085(9) -0.0159(10)
C10 0.0747(15) 0.0512(12) 0.0683(13) 0.0012(10) -0.0214(11) -0.0229(11)
C3 0.0486(12) 0.0681(15) 0.0804(15) 0.0206(12) -0.0113(10) -0.0133(10)
C11 0.0895(17) 0.0470(12) 0.0631(13) -0.0045(9) -0.0290(12) -0.0097(11)
C12 0.0690(14) 0.0566(13) 0.0619(13) -0.0105(10) -0.0172(11) 0.0042(11)
C14 0.0566(13) 0.0634(14) 0.0856(16) -0.0030(12) -0.0007(11) -0.0239(11)
C4 0.0512(12) 0.0499(12) 0.1044(19) 0.0112(12) -0.0028(12) -0.0089(10)
C5 0.0650(14) 0.0786(16) 0.0625(13) 0.0016(12) -0.0191(11) -0.0130(12)
C25 0.0761(15) 0.0770(16) 0.0585(13) 0.0103(11) -0.0055(11) -0.0336(13)
C23 0.0756(16) 0.0763(16) 0.0693(14) 0.0187(12) -0.0118(12) -0.0368(13)
B1 0.0465(11) 0.0459(11) 0.0492(11) -0.0002(9) -0.0027(9) -0.0136(9)
C16 0.0574(14) 0.0861(19) 0.0930(19) -0.0187(15) 0.0072(13) -0.0112(13)
C24 0.0781(18) 0.105(2) 0.0819(17) -0.0149(16) -0.0208(14) -0.0403(16)
C15 0.129(3) 0.0548(15) 0.101(2) -0.0196(14) -0.031(2) -0.0137(16)
C6 0.105(2) 0.097(2) 0.0790(18) -0.0168(16) -0.0283(17) -0.0188(18)
C7 0.086(2) 0.0568(16) 0.166(4) 0.0059(19) -0.001(2) 0.0041(15)

loop_
_atom_type_symbol
_atom_type_description
_atom_type_scat_dispersion_real
_atom_type_scat_dispersion_imag
_atom_type_scat_source
C C 0.0181 0.0091 'International Tables Vol C Tables 4.2.6.8 and 6.1.1.4'
H H 0.0000 0.0000 'International Tables Vol C Tables 4.2.6.8 and 6.1.1.4'
B B 0.0090 0.0039 'International Tables Vol C Tables 4.2.6.8 and 6.1.1.4'
S S 0.3331 0.5567 'International Tables Vol C Tables 4.2.6.8 and 6.1.1.4'

loop_
_geom_angle_atom_site_label_1
_geom_angle_atom_site_label_2
_geom_angle_atom_site_label_3
_geom_angle
_geom_angle_site_symmetry_1
_geom_angle_site_symmetry_3
_geom_angle_publ_flag
C4 S1 C1 94.04(12) . . ?
C18 C17 B1 120.91(18) . . ?
C22 C17 C18 117.79(18) . . ?
C22 C17 B1 121.28(17) . . ?
C2 C1 S1 108.41(16) . . ?
C2 C1 B1 132.9(2) . . ?
B1 C1 S1 118.56(15) . . ?
C17 C18 C23 122.53(19) . . ?
C19 C18 C17 120.08(19) . . ?
C19 C18 C23 117.28(19) . . ?
C8 C9 C14 122.32(19) . . ?
C10 C9 C8 119.4(2) . . ?
C10 C9 C14 118.2(2) . . ?
C17 C22 C25 121.13(19) . . ?
C21 C22 C17 120.43(19) . . ?
C21 C22 C25 118.42(19) . . ?
C1 C2 C3 113.5(2) . . ?
C1 C2 C5 124.7(2) . . ?
C3 C2 C5 121.8(2) . . ?
C9 C8 C13 118.19(19) . . ?
C9 C8 B1 121.77(18) . . ?
C13 C8 B1 120.02(18) . . ?
C8 C13 C16 122.6(2) . . ?
C12 C13 C8 119.7(2) . . ?
C12 C13 C16 117.7(2) . . ?
C22 C21 H21 119.2 . . ?
C20 C21 C22 121.6(2) . . ?
C20 C21 H21 119.2 . . ?
C18 C19 H19 119.0 . . ?
C18 C19 C20 122.1(2) . . ?
C20 C19 H19 119.0 . . ?
C21 C20 C19 117.98(19) . . ?
C21 C20 C24 121.5(2) . . ?
C19 C20 C24 120.5(2) . . ?
C9 C10 H10 118.8 . . ?
C11 C10 C9 122.4(2) . . ?
C11 C10 H10 118.8 . . ?
C2 C3 H3 123.2 . . ?
C4 C3 C2 113.6(2) . . ?
C4 C3 H3 123.2 . . ?
C10 C11 C15 121.6(3) . . ?
C12 C11 C10 117.9(2) . . ?
C12 C11 C15 120.5(3) . . ?
C13 C12 H12 118.8 . . ?
C11 C12 C13 122.4(2) . . ?
C11 C12 H12 118.8 . . ?
C9 C14 H14A 109.5 . . ?
C9 C14 H14B 109.5 . . ?
C9 C14 H14C 109.5 . . ?
H14A C14 H14B 109.5 . . ?
H14A C14 H14C 109.5 . . ?
H14B C14 H14C 109.5 . . ?
C3 C4 S1 110.46(18) . . ?
C3 C4 C7 128.4(3) . . ?
C7 C4 S1 121.1(3) . . ?
C6 C5 C2 175.1(3) . . ?
C22 C25 H25A 109.5 . . ?
C22 C25 H25B 109.5 . . ?
C22 C25 H25C 109.5 . . ?
H25A C25 H25B 109.5 . . ?
H25A C25 H25C 109.5 . . ?
H25B C25 H25C 109.5 . . ?
C18 C23 H23A 109.5 . . ?
C18 C23 H23B 109.5 . . ?
C18 C23 H23C 109.5 . . ?
H23A C23 H23B 109.5 . . ?
H23A C23 H23C 109.5 . . ?
H23B C23 H23C 109.5 . . ?
C1 B1 C17 115.97(17) . . ?
C1 B1 C8 120.17(17) . . ?
C8 B1 C17 123.85(17) . . ?
C13 C16 H16A 109.5 . . ?
C13 C16 H16B 109.5 . . ?
C13 C16 H16C 109.5 . . ?
H16A C16 H16B 109.5 . . ?
H16A C16 H16C 109.5 . . ?
H16B C16 H16C 109.5 . . ?
C20 C24 H24A 109.5 . . ?
C20 C24 H24B 109.5 . . ?
C20 C24 H24C 109.5 . . ?
H24A C24 H24B 109.5 . . ?
H24A C24 H24C 109.5 . . ?
H24B C24 H24C 109.5 . . ?
C11 C15 H15A 109.5 . . ?
C11 C15 H15B 109.5 . . ?
C11 C15 H15C 109.5 . . ?
H15A C15 H15B 109.5 . . ?
H15A C15 H15C 109.5 . . ?
H15B C15 H15C 109.5 . . ?
C5 C6 H6 180.0 . . ?
C4 C7 H7A 109.5 . . ?
C4 C7 H7B 109.5 . . ?
C4 C7 H7C 109.5 . . ?
H7A C7 H7B 109.5 . . ?
H7A C7 H7C 109.5 . . ?
H7B C7 H7C 109.5 . . ?

loop_
_geom_bond_atom_site_label_1
_geom_bond_atom_site_label_2
_geom_bond_distance
_geom_bond_site_symmetry_2
_geom_bond_publ_flag
S1 C1 1.732(2) . ?
S1 C4 1.703(3) . ?
C17 C18 1.415(3) . ?
C17 C22 1.409(3) . ?
C17 B1 1.579(3) . ?
C1 C2 1.384(3) . ?
C1 B1 1.552(3) . ?
C18 C19 1.386(3) . ?
C18 C23 1.515(3) . ?
C9 C8 1.410(3) . ?
C9 C10 1.397(3) . ?
C9 C14 1.504(3) . ?
C22 C21 1.393(3) . ?
C22 C25 1.511(3) . ?
C2 C3 1.418(3) . ?
C2 C5 1.433(3) . ?
C8 C13 1.413(3) . ?
C8 B1 1.577(3) . ?
C13 C12 1.390(3) . ?
C13 C16 1.505(4) . ?
C21 H21 0.9300 . ?
C21 C20 1.385(3) . ?
C19 H19 0.9300 . ?
C19 C20 1.388(3) . ?
C20 C24 1.507(3) . ?
C10 H10 0.9300 . ?
C10 C11 1.377(4) . ?
C3 H3 0.9300 . ?
C3 C4 1.356(4) . ?
C11 C12 1.375(4) . ?
C11 C15 1.513(3) . ?
C12 H12 0.9300 . ?
C14 H14A 0.9600 . ?
C14 H14B 0.9600 . ?
C14 H14C 0.9600 . ?
C4 C7 1.505(4) . ?
C5 C6 1.173(4) . ?
C25 H25A 0.9600 . ?
C25 H25B 0.9600 . ?
C25 H25C 0.9600 . ?
C23 H23A 0.9600 . ?
C23 H23B 0.9600 . ?
C23 H23C 0.9600 . ?
C16 H16A 0.9600 . ?
C16 H16B 0.9600 . ?
C16 H16C 0.9600 . ?
C24 H24A 0.9600 . ?
C24 H24B 0.9600 . ?
C24 H24C 0.9600 . ?
C15 H15A 0.9600 . ?
C15 H15B 0.9600 . ?
C15 H15C 0.9600 . ?
C6 H6 0.9300 . ?
C7 H7A 0.9600 . ?
C7 H7B 0.9600 . ?
C7 H7C 0.9600 . ?

loop_
_geom_torsion_atom_site_label_1
_geom_torsion_atom_site_label_2
_geom_torsion_atom_site_label_3
_geom_torsion_atom_site_label_4
_geom_torsion
_geom_torsion_site_symmetry_1
_geom_torsion_site_symmetry_2
_geom_torsion_site_symmetry_3
_geom_torsion_site_symmetry_4
_geom_torsion_publ_flag
S1 C1 C2 C3 -0.8(2) . . . . ?
S1 C1 C2 C5 179.18(19) . . . . ?
S1 C1 B1 C17 20.0(2) . . . . ?
S1 C1 B1 C8 -160.99(15) . . . . ?
C17 C18 C19 C20 0.1(3) . . . . ?
C17 C22 C21 C20 -0.5(3) . . . . ?
C1 S1 C4 C3 1.0(2) . . . . ?
C1 S1 C4 C7 -177.0(2) . . . . ?
C1 C2 C3 C4 1.7(3) . . . . ?
C18 C17 C22 C21 0.0(3) . . . . ?
C18 C17 C22 C25 -178.3(2) . . . . ?
C18 C17 B1 C1 59.4(3) . . . . ?
C18 C17 B1 C8 -119.5(2) . . . . ?
C18 C19 C20 C21 -0.6(3) . . . . ?
C18 C19 C20 C24 179.4(2) . . . . ?
C9 C8 C13 C12 -2.7(3) . . . . ?
C9 C8 C13 C16 179.7(2) . . . . ?
C9 C8 B1 C17 -125.8(2) . . . . ?
C9 C8 B1 C1 55.3(3) . . . . ?
C9 C10 C11 C12 -1.2(3) . . . . ?
C9 C10 C11 C15 178.7(2) . . . . ?
C22 C17 C18 C19 0.2(3) . . . . ?
C22 C17 C18 C23 -176.1(2) . . . . ?
C22 C17 B1 C1 -119.2(2) . . . . ?
C22 C17 B1 C8 61.8(3) . . . . ?
C22 C21 C20 C19 0.8(3) . . . . ?
C22 C21 C20 C24 -179.2(2) . . . . ?
C2 C1 B1 C17 -154.8(2) . . . . ?
C2 C1 B1 C8 24.2(3) . . . . ?
C2 C3 C4 S1 -1.7(3) . . . . ?
C2 C3 C4 C7 176.1(3) . . . . ?
C8 C9 C10 C11 1.2(3) . . . . ?
C8 C13 C12 C11 2.8(3) . . . . ?
C13 C8 B1 C17 56.0(3) . . . . ?
C13 C8 B1 C1 -122.9(2) . . . . ?
C10 C9 C8 C13 0.8(3) . . . . ?
C10 C9 C8 B1 -177.46(18) . . . . ?
C10 C11 C12 C13 -0.9(3) . . . . ?
C14 C9 C8 C13 -177.5(2) . . . . ?
C14 C9 C8 B1 4.3(3) . . . . ?
C14 C9 C10 C11 179.5(2) . . . . ?
C4 S1 C1 C2 -0.12(17) . . . . ?
C4 S1 C1 B1 -176.13(17) . . . . ?
C5 C2 C3 C4 -178.3(2) . . . . ?
C25 C22 C21 C20 177.8(2) . . . . ?
C23 C18 C19 C20 176.6(2) . . . . ?
B1 C17 C18 C19 -178.53(19) . . . . ?
B1 C17 C18 C23 5.2(3) . . . . ?
B1 C17 C22 C21 178.69(19) . . . . ?
B1 C17 C22 C25 0.4(3) . . . . ?
B1 C1 C2 C3 174.4(2) . . . . ?
B1 C1 C2 C5 -5.6(4) . . . . ?
B1 C8 C13 C12 175.57(18) . . . . ?
B1 C8 C13 C16 -2.0(3) . . . . ?
C16 C13 C12 C11 -179.5(2) . . . . ?
C15 C11 C12 C13 179.3(2) . . . . ?
